data_4311355
loop_
_publ_author_name
'Hongchuan Zhang'
'Rongmin Wang'
'Peihua Zhu'
'Zefeng Lai'
'Juan Han'
'Chi-Fung Choi'
'Dennis K. P. Ng'
'Xuegui Cui'
'Changqin Ma'
'Jianzhuang Jiang'

_publ_section_title
;
 The First Slipped Pseudo-Quadruple-Decker Complex of Phthalocyanines
;
_journal_name_full 'Inorganic Chemistry'
_journal_page_first 4740
_journal_page_last 4742
_journal_paper_doi 10.1021/ic049705i
_journal_volume 43
_journal_year 2004
_chemical_formula_sum 'C194 H200 N32 Na2 O18 Sm2'
_chemical_formula_weight 3614.54
_chemical_name_systematic
; 
 ? 
;
_space_group_IT_number 14
_symmetry_cell_setting monoclinic
_symmetry_space_group_name_Hall '-P 2yab'
_symmetry_space_group_name_H-M 'P 1 21/a 1'
_atom_sites_solution_hydrogens geom
_atom_sites_solution_primary direct
_atom_sites_solution_secondary difmap
_audit_creation_method SHELXL-97
_cell_angle_alpha 90.00
_cell_angle_beta 111.3920(10)
_cell_angle_gamma 90.00
_cell_formula_units_Z 2
_cell_length_a 15.6327(8)
_cell_length_b 31.5770(16)
_cell_length_c 19.6687(10)
_cell_measurement_reflns_used 47908
_cell_measurement_temperature 173(2)
_cell_measurement_theta_max 25.0
_cell_measurement_theta_min 1.70
_cell_volume 9040.2(8)
_computing_cell_refinement
;
SAINT-PLUS for Windows NT, Ver. 6.0, Bruker AXS Inc., Madison, Wisconsin,
USA, 1997.
;
_computing_data_collection
;
SMART for Windows NT, Bruker AXS Inc., Madison, Wisconsin, USA, 1998.
;
_computing_data_reduction
;
SAINT-PLUS for Windows NT, Ver. 6.0, Bruker AXS Inc., Madison, Wisconsin,
USA, 1997.
;
_computing_molecular_graphics
;
XP, Ver. 6.1, Bruker AXS Inc., Madison, Wisconsin, USA, 2000.
;
_computing_publication_material
;
SHELXTL-Bruker AXS Inc., Madison, Wisconsin, USA, 1998.
;
_computing_structure_refinement 'SHELXL-97 (Sheldrick, 1997)'
_computing_structure_solution 'SHELXS-97 (Sheldrick, 1997)'
_diffrn_ambient_temperature 173(2)
_diffrn_measured_fraction_theta_full 0.981
_diffrn_measured_fraction_theta_max 0.981
_diffrn_measurement_device_type 'CCD area detector'
_diffrn_measurement_method 'phi and omega scans'
_diffrn_radiation_monochromator graphite
_diffrn_radiation_source 'fine-focus sealed tube'
_diffrn_radiation_type MoK\a
_diffrn_radiation_wavelength 0.71073
_diffrn_reflns_av_R_equivalents 0.0551
_diffrn_reflns_av_sigmaI/netI 0.0653
_diffrn_reflns_limit_h_max 18
_diffrn_reflns_limit_h_min -17
_diffrn_reflns_limit_k_max 37
_diffrn_reflns_limit_k_min -37
_diffrn_reflns_limit_l_max 21
_diffrn_reflns_limit_l_min -23
_diffrn_reflns_number 47908
_diffrn_reflns_theta_full 25.00
_diffrn_reflns_theta_max 25.00
_diffrn_reflns_theta_min 1.70
_exptl_absorpt_coefficient_mu 0.721
_exptl_absorpt_correction_T_max 0.9249
_exptl_absorpt_correction_T_min 0.8291
_exptl_absorpt_correction_type multi-scan
_exptl_absorpt_process_details 25.00
_exptl_crystal_colour dark
_exptl_crystal_density_diffrn 1.328
_exptl_crystal_density_meas 0
_exptl_crystal_density_method 'not measured'
_exptl_crystal_description prismatic
_exptl_crystal_F_000 3756
_exptl_crystal_size_max 0.27
_exptl_crystal_size_mid 0.18
_exptl_crystal_size_min 0.11
_refine_diff_density_max 1.874
_refine_diff_density_min -0.590
_refine_diff_density_rms 0.123
_refine_ls_extinction_coef 0.00000(11)
_refine_ls_extinction_expression Fc^*^=kFc[1+0.001xFc^2^\l^3^/sin(2\q)]^-1/4^
_refine_ls_extinction_method SHELXL
_refine_ls_goodness_of_fit_ref 1.042
_refine_ls_hydrogen_treatment mixed
_refine_ls_matrix_type full
_refine_ls_number_parameters 1274
_refine_ls_number_reflns 15615
_refine_ls_number_restraints 298
_refine_ls_restrained_S_all 1.046
_refine_ls_R_factor_all 0.1157
_refine_ls_R_factor_gt 0.0761
_refine_ls_shift/su_max 0.024
_refine_ls_shift/su_mean 0.001
_refine_ls_structure_factor_coef Fsqd
_refine_ls_weighting_details 'calc w=1/[\s^2^(Fo^2^)+(0.1257P)^2^+19.0636P] where P=(Fo^2^+2Fc^2^)/3'
_refine_ls_weighting_scheme calc
_refine_ls_wR_factor_gt 0.1954
_refine_ls_wR_factor_ref 0.2266
_reflns_number_gt 10394
_reflns_number_total 15615
_reflns_threshold_expression >2sigma(I)
_cod_data_source_file ic049705isi20040307_112445.cif
_cod_data_source_block sad
_cod_database_code 4311355

loop_
_symmetry_equiv_pos_as_xyz
'x, y, z'
'-x+1/2, y+1/2, -z'
'-x, -y, -z'
'x-1/2, -y-1/2, z'

loop_
_atom_site_label
_atom_site_type_symbol
_atom_site_fract_x
_atom_site_fract_y
_atom_site_fract_z
_atom_site_U_iso_or_equiv
_atom_site_adp_type
_atom_site_occupancy
_atom_site_symmetry_multiplicity
_atom_site_calc_flag
_atom_site_refinement_flags
_atom_site_disorder_assembly
_atom_site_disorder_group
Sm1 Sm 1.820583(15) 0.041048(8) 2.147226(13) 0.04267(7) Uani 1 1 d . . .
Na2 Na 1.42335(11) 0.10573(6) 2.01592(10) 0.0457(5) Uani 1 1 d . . .
N1 N 1.8874(2) 0.00991(13) 2.0639(2) 0.0468(11) Uani 1 1 d . . .
N2 N 2.0124(3) -0.03199(14) 2.1486(3) 0.0571(13) Uani 1 1 d . . .
N3 N 1.9857(3) 0.02794(14) 2.2144(2) 0.0508(12) Uani 1 1 d . . .
N4 N 2.0268(3) 0.08664(16) 2.2999(2) 0.0617(14) Uani 1 1 d . . .
N5 N 1.9017(3) 0.10837(14) 2.1937(2) 0.0527(12) Uani 1 1 d . . .
N6 N 1.8095(3) 0.15803(13) 2.1017(2) 0.0546(12) Uani 1 1 d . . .
N7 N 1.8040(2) 0.08973(13) 2.0448(2) 0.0464(11) Uani 1 1 d . . .
N8 N 1.7924(3) 0.03979(14) 1.9482(2) 0.0506(12) Uani 1 1 d . . .
N9 N 1.6670(2) 0.02331(12) 2.0552(2) 0.0398(10) Uani 1 1 d . . .
N10 N 1.6906(2) -0.04899(12) 2.0273(2) 0.0397(10) Uani 1 1 d . . .
N11 N 1.7878(2) -0.03490(12) 2.1524(2) 0.0402(10) Uani 1 1 d . . .
N12 N 1.8736(3) -0.04980(13) 2.2791(2) 0.0502(12) Uani 1 1 d . . .
N13 N 1.8167(3) 0.02267(14) 2.2686(2) 0.0487(11) Uani 1 1 d . . .
N14 N 1.7603(3) 0.08739(14) 2.3020(2) 0.0547(12) Uani 1 1 d . . .
N15 N 1.6994(2) 0.08147(12) 2.1706(2) 0.0439(11) Uani 1 1 d . . .
N16 N 1.5887(2) 0.08997(12) 2.0484(2) 0.0455(11) Uani 1 1 d . . .
C1 C 1.8462(3) 0.01029(16) 1.9902(3) 0.0503(14) Uani 1 1 d . . .
C2 C 1.8782(3) -0.02693(17) 1.9599(3) 0.0534(14) Uani 1 1 d . . .
C3 C 1.8590(4) -0.03974(19) 1.8887(3) 0.0688(17) Uani 1 1 d . . .
H3A H 1.8155 -0.0254 1.8484 0.083 Uiso 1 1 calc R . .
C4 C 1.9074(4) -0.07508(19) 1.8797(3) 0.0748(17) Uani 1 1 d . . .
H4A H 1.8961 -0.0854 1.8318 0.090 Uiso 1 1 calc R . .
C5 C 1.9717(4) -0.0955(2) 1.9389(4) 0.082(2) Uani 1 1 d . . .
H5A H 2.0035 -0.1193 1.9303 0.098 Uiso 1 1 calc R . .
C6 C 1.9906(4) -0.08242(18) 2.0091(4) 0.0678(17) Uani 1 1 d . . .
H6A H 2.0348 -0.0964 2.0495 0.081 Uiso 1 1 calc R . .
C7 C 1.9414(3) -0.04744(17) 2.0183(3) 0.0590(16) Uani 1 1 d . . .
C8 C 1.9489(3) -0.02368(16) 2.0834(3) 0.0526(14) Uani 1 1 d . . .
C9 C 2.0323(3) -0.00609(18) 2.2038(3) 0.0550(15) Uani 1 1 d . . .
C10 C 2.1231(3) -0.0080(2) 2.2652(3) 0.0715(19) Uani 1 1 d . . .
C11 C 2.1983(4) -0.0344(2) 2.2749(4) 0.089(2) Uani 1 1 d . . .
H11A H 2.1962 -0.0580 2.2442 0.107 Uiso 1 1 calc R . .
C12 C 2.2786(4) -0.0227(3) 2.3353(4) 0.109(3) Uani 1 1 d . . .
H12A H 2.3319 -0.0398 2.3464 0.130 Uiso 1 1 calc R . .
C13 C 2.2829(5) 0.0116(3) 2.3776(5) 0.121(4) Uani 1 1 d . . .
H13A H 2.3381 0.0174 2.4176 0.145 Uiso 1 1 calc R . .
C14 C 2.2098(5) 0.0379(3) 2.3638(4) 0.104(3) Uani 1 1 d . . .
H14A H 2.2144 0.0630 2.3916 0.125 Uiso 1 1 calc R . .
C15 C 2.1281(4) 0.0271(2) 2.3080(4) 0.077(2) Uani 1 1 d . . .
C16 C 2.0396(3) 0.0501(2) 2.2756(3) 0.0621(17) Uani 1 1 d . . .
C17 C 1.9638(3) 0.11415(19) 2.2616(3) 0.0599(16) Uani 1 1 d . . .
C18 C 1.9608(4) 0.15742(19) 2.2852(3) 0.0683(17) Uani 1 1 d . . .
C19 C 2.0114(5) 0.1783(2) 2.3496(4) 0.089(2) Uani 1 1 d . . .
H19A H 2.0575 0.1644 2.3888 0.107 Uiso 1 1 calc R . .
C20 C 1.9899(5) 0.2218(2) 2.3532(4) 0.103(2) Uani 1 1 d . . .
H20A H 2.0193 0.2371 2.3971 0.123 Uiso 1 1 calc R . .
C21 C 1.9263(5) 0.2424(2) 2.2930(4) 0.103(2) Uani 1 1 d . . .
H21A H 1.9154 0.2718 2.2958 0.123 Uiso 1 1 calc R . .
C22 C 1.8796(5) 0.2207(2) 2.2303(4) 0.086(2) Uani 1 1 d . . .
H22A H 1.8359 0.2349 2.1899 0.103 Uiso 1 1 calc R . .
C23 C 1.8964(4) 0.17800(18) 2.2264(3) 0.0669(17) Uani 1 1 d . . .
C24 C 1.8634(3) 0.14696(17) 2.1684(3) 0.0559(15) Uani 1 1 d . . .
C25 C 1.7870(3) 0.13241(17) 2.0447(3) 0.0523(15) Uani 1 1 d . . .
C26 C 1.7441(3) 0.14701(18) 1.9706(3) 0.0597(16) Uani 1 1 d . . .
C27 C 1.7158(4) 0.1872(2) 1.9390(4) 0.077(2) Uani 1 1 d . . .
H27A H 1.7213 0.2116 1.9686 0.093 Uiso 1 1 calc R . .
C28 C 1.6804(5) 0.1900(3) 1.8649(4) 0.096(2) Uani 1 1 d . . .
H28A H 1.6606 0.2168 1.8426 0.115 Uiso 1 1 calc R . .
C29 C 1.6726(5) 0.1552(3) 1.8218(4) 0.100(3) Uani 1 1 d . . .
H29A H 1.6464 0.1583 1.7703 0.120 Uiso 1 1 calc R . .
C30 C 1.7009(4) 0.1164(2) 1.8502(3) 0.076(2) Uani 1 1 d . . .
H30A H 1.6966 0.0927 1.8193 0.091 Uiso 1 1 calc R . .
C31 C 1.7366(3) 0.11209(19) 1.9257(3) 0.0598(16) Uani 1 1 d . . .
C32 C 1.7780(3) 0.07735(17) 1.9741(3) 0.0494(14) Uani 1 1 d . . .
C33 C 1.6029(3) 0.05292(15) 2.0210(3) 0.0422(13) Uani 1 1 d . . .
C34 C 1.5436(3) 0.03793(14) 1.9490(2) 0.0390(12) Uani 1 1 d . . .
C35 C 1.4692(3) 0.05544(16) 1.8923(3) 0.0450(13) Uani 1 1 d . . .
C36 C 1.4267(3) 0.03073(16) 1.8306(3) 0.0508(15) Uani 1 1 d . . .
H36A H 1.3761 0.0420 1.7915 0.061 Uiso 1 1 calc R . .
C37 C 1.4562(3) -0.00970(17) 1.8251(3) 0.0493(14) Uani 1 1 d . . .
H37A H 1.4255 -0.0259 1.7824 0.059 Uiso 1 1 calc R . .
C38 C 1.5307(3) -0.02713(15) 1.8813(3) 0.0441(13) Uani 1 1 d . . .
C39 C 1.5732(3) -0.00309(16) 1.9432(2) 0.0420(12) Uani 1 1 d . . .
C40 C 1.6500(3) -0.01147(14) 2.0117(2) 0.0380(12) Uani 1 1 d . . .
C41 C 1.7550(3) -0.05973(15) 2.0927(3) 0.0394(12) Uani 1 1 d . . .
C42 C 1.7935(3) -0.10207(15) 2.1089(3) 0.0428(13) Uani 1 1 d . . .
C43 C 1.7788(3) -0.13937(16) 2.0683(3) 0.0495(14) Uani 1 1 d . . .
C44 C 1.8235(4) -0.17607(19) 2.1033(3) 0.0678(19) Uani 1 1 d . . .
H44A H 1.8129 -0.2023 2.0780 0.081 Uiso 1 1 calc R . .
C45 C 1.8841(4) -0.17379(19) 2.1760(3) 0.0708(19) Uani 1 1 d . . .
H45A H 1.9148 -0.1990 2.1984 0.085 Uiso 1 1 calc R . .
C46 C 1.9018(3) -0.13721(17) 2.2168(3) 0.0559(16) Uani 1 1 d . . .
C47 C 1.8519(3) -0.10095(16) 2.1815(3) 0.0471(14) Uani 1 1 d . . .
C48 C 1.8414(3) -0.05918(16) 2.2078(3) 0.0420(12) Uani 1 1 d . . .
C49 C 1.8552(3) -0.01390(19) 2.3068(3) 0.0550(15) Uani 1 1 d . . .
C50 C 1.8679(4) -0.00849(19) 2.3832(3) 0.0568(16) Uani 1 1 d . . .
C51 C 1.9006(4) -0.0362(2) 2.4427(3) 0.0670(18) Uani 1 1 d . . .
C52 C 1.9033(5) -0.0215(3) 2.5106(3) 0.081(2) Uani 1 1 d . . .
H52A H 1.9287 -0.0387 2.5529 0.097 Uiso 1 1 calc R . .
C53 C 1.8682(5) 0.0191(2) 2.5161(3) 0.081(2) Uani 1 1 d . . .
H53A H 1.8693 0.0285 2.5623 0.098 Uiso 1 1 calc R . .
C54 C 1.8326(5) 0.0451(2) 2.4570(3) 0.0717(19) Uani 1 1 d . . .
C55 C 1.8347(4) 0.03089(19) 2.3897(3) 0.0617(17) Uani 1 1 d . . .
C56 C 1.8014(3) 0.04970(17) 2.3163(3) 0.0522(15) Uani 1 1 d . . .
C57 C 1.7140(3) 0.10120(16) 2.2352(3) 0.0504(14) Uani 1 1 d . . .
C58 C 1.6583(3) 0.14027(17) 2.2224(3) 0.0539(15) Uani 1 1 d . . .
C59 C 1.6442(4) 0.17044(19) 2.2680(3) 0.0656(17) Uani 1 1 d . . .
C60 C 1.5805(4) 0.20241(19) 2.2353(4) 0.0753(19) Uani 1 1 d . . .
H60A H 1.5722 0.2245 2.2651 0.090 Uiso 1 1 calc R . .
C61 C 1.5290(4) 0.20300(19) 2.1611(4) 0.0711(19) Uani 1 1 d . . .
H61A H 1.4841 0.2244 2.1413 0.085 Uiso 1 1 calc R . .
C62 C 1.5428(3) 0.17269(17) 2.1163(3) 0.0590(16) Uani 1 1 d . . .
C63 C 1.6075(3) 0.14071(17) 2.1468(3) 0.0528(15) Uani 1 1 d . . .
C64 C 1.6328(3) 0.10244(15) 2.1170(3) 0.0448(13) Uani 1 1 d . . .
O1 O 1.4411(2) 0.09555(10) 1.90120(18) 0.0481(9) Uani 1 1 d . . .
C65 C 1.3835(4) 0.11764(17) 1.8378(3) 0.0612(17) Uani 1 1 d D B .
H65A H 1.3543 0.1417 1.8533 0.073 Uiso 1 1 calc R . .
H65B H 1.3339 0.0984 1.8083 0.073 Uiso 1 1 calc R . .
C66 C 1.4327(4) 0.13424(18) 1.7905(3) 0.079(2) Uani 1 1 d D . .
H66A H 1.4704 0.1114 1.7813 0.095 Uiso 1 1 calc R A 1
H66B H 1.4744 0.1575 1.8162 0.095 Uiso 1 1 calc R A 1
C67 C 1.3644(6) 0.1507(3) 1.7172(4) 0.094(4) Uani 0.50 1 d PDU B 1
H67A H 1.3330 0.1264 1.6863 0.113 Uiso 0.50 1 calc PR B 1
H67B H 1.3173 0.1684 1.7260 0.113 Uiso 0.50 1 calc PR B 1
C68 C 1.4141(8) 0.1769(4) 1.6773(6) 0.095(4) Uani 0.50 1 d PDU B 1
H68A H 1.3712 0.1973 1.6450 0.142 Uiso 0.50 1 calc PR B 1
H68B H 1.4372 0.1580 1.6483 0.142 Uiso 0.50 1 calc PR B 1
H68C H 1.4657 0.1920 1.7131 0.142 Uiso 0.50 1 calc PR B 1
C67' C 1.3779(6) 0.1701(3) 1.7402(5) 0.086(4) Uani 0.50 1 d PDU B 2
H67C H 1.3258 0.1573 1.7001 0.103 Uiso 0.50 1 calc PR B 2
H67D H 1.3519 0.1885 1.7686 0.103 Uiso 0.50 1 calc PR B 2
C68' C 1.4323(9) 0.1980(5) 1.7064(8) 0.159(6) Uani 0.50 1 d PDU B 2
H68D H 1.3909 0.2089 1.6592 0.239 Uiso 0.50 1 calc PR B 2
H68E H 1.4810 0.1812 1.6992 0.239 Uiso 0.50 1 calc PR B 2
H68F H 1.4598 0.2218 1.7391 0.239 Uiso 0.50 1 calc PR B 2
O2 O 1.5587(2) -0.06795(10) 1.87517(18) 0.0483(9) Uani 1 1 d . . .
C69 C 1.6393(4) -0.0681(2) 1.8538(3) 0.082(2) Uani 1 1 d D D .
H69A H 1.6725 -0.0952 1.8698 0.098 Uiso 1 1 calc R . .
H69B H 1.6811 -0.0451 1.8802 0.098 Uiso 1 1 calc R . .
C70 C 1.6186(5) -0.06279(19) 1.7734(3) 0.123(3) Uani 1 1 d DU . .
H70A H 1.6751 -0.0538 1.7658 0.148 Uiso 1 1 calc R C 1
H70B H 1.5720 -0.0403 1.7541 0.148 Uiso 1 1 calc R C 1
C71 C 1.5827(8) -0.1042(3) 1.7311(5) 0.287(8) Uani 0.50 1 d PDU D 1
H71A H 1.5960 -0.1280 1.7661 0.345 Uiso 0.50 1 calc PR D 1
H71B H 1.5152 -0.1022 1.7062 0.345 Uiso 0.50 1 calc PR D 1
C72 C 1.6263(12) -0.1132(8) 1.6745(9) 0.414(8) Uani 0.50 1 d PDU D 1
H72A H 1.5931 -0.1364 1.6427 0.622 Uiso 0.50 1 calc PR D 1
H72B H 1.6907 -0.1213 1.6995 0.622 Uiso 0.50 1 calc PR D 1
H72C H 1.6229 -0.0878 1.6451 0.622 Uiso 0.50 1 calc PR D 1
C71' C 1.5504(6) -0.0934(3) 1.7233(6) 0.129(5) Uani 0.50 1 d PDU D 2
H71C H 1.5036 -0.0772 1.6840 0.154 Uiso 0.50 1 calc PR D 2
H71D H 1.5185 -0.1085 1.7513 0.154 Uiso 0.50 1 calc PR D 2
C72' C 1.5943(13) -0.1259(5) 1.6886(12) 0.359(8) Uani 0.50 1 d PDU D 2
H72D H 1.5487 -0.1474 1.6631 0.539 Uiso 0.50 1 calc PR D 2
H72E H 1.6461 -0.1395 1.7268 0.539 Uiso 0.50 1 calc PR D 2
H72F H 1.6162 -0.1117 1.6538 0.539 Uiso 0.50 1 calc PR D 2
O3 O 1.7176(2) -0.13983(11) 1.99840(19) 0.0542(10) Uani 1 1 d . . .
C73 C 1.7142(3) -0.1736(2) 1.9505(3) 0.097(3) Uani 1 1 d D . .
H73A H 1.6548 -0.1733 1.9088 0.117 Uiso 1 1 calc R E 1
H73B H 1.7201 -0.2010 1.9763 0.117 Uiso 1 1 calc R E 1
C74 C 1.7942(5) -0.1681(3) 1.9228(4) 0.063(3) Uani 0.50 1 d PDU F 1
H74A H 1.7920 -0.1392 1.9027 0.076 Uiso 0.50 1 calc PR F 1
H74B H 1.8533 -0.1712 1.9644 0.076 Uiso 0.50 1 calc PR F 1
C75 C 1.7902(6) -0.2004(3) 1.8640(4) 0.087(4) Uani 0.50 1 d PDU F 1
H75A H 1.7252 -0.2041 1.8314 0.105 Uiso 0.50 1 calc PR F 1
H75B H 1.8123 -0.2280 1.8878 0.105 Uiso 0.50 1 calc PR F 1
C76 C 1.8467(9) -0.1886(9) 1.8174(7) 0.310(8) Uani 0.50 1 d PDU F 1
H76A H 1.8092 -0.1925 1.7656 0.465 Uiso 0.50 1 calc PR F 1
H76B H 1.9012 -0.2068 1.8306 0.465 Uiso 0.50 1 calc PR F 1
H76C H 1.8659 -0.1589 1.8262 0.465 Uiso 0.50 1 calc PR F 1
C74' C 1.7911(5) -0.1928(4) 1.9317(4) 0.117(5) Uani 0.50 1 d PDU F 2
H74C H 1.7873 -0.2241 1.9326 0.141 Uiso 0.50 1 calc PR F 2
H74D H 1.8511 -0.1841 1.9682 0.141 Uiso 0.50 1 calc PR F 2
C75' C 1.7840(5) -0.1781(4) 1.8556(4) 0.142(8) Uani 0.50 1 d PD F 2
H75C H 1.7818 -0.1468 1.8538 0.170 Uiso 0.50 1 calc PR F 2
H75D H 1.7260 -0.1889 1.8190 0.170 Uiso 0.50 1 calc PR F 2
C76' C 1.8647(6) -0.1934(4) 1.8356(6) 0.076(3) Uani 0.50 1 d PDU F 2
H76D H 1.8476 -0.1922 1.7825 0.114 Uiso 0.50 1 calc PR F 2
H76E H 1.8799 -0.2227 1.8523 0.114 Uiso 0.50 1 calc PR F 2
H76F H 1.9181 -0.1752 1.8591 0.114 Uiso 0.50 1 calc PR F 2
O4 O 1.9624(3) -0.13898(13) 2.2857(2) 0.0707(13) Uani 1 1 d . H .
C77 C 2.0349(3) -0.10722(19) 2.3076(3) 0.075(2) Uani 1 1 d D . .
H77A H 2.0234 -0.0870 2.3418 0.090 Uiso 1 1 calc R G 1
H77B H 2.0339 -0.0912 2.2640 0.090 Uiso 1 1 calc R G 1
C78 C 2.1287(4) -0.1272(3) 2.3442(4) 0.063(3) Uani 0.50 1 d PD H 1
H78A H 2.1301 -0.1428 2.3882 0.075 Uiso 0.50 1 calc PR H 1
H78B H 2.1760 -0.1047 2.3598 0.075 Uiso 0.50 1 calc PR H 1
C79 C 2.1508(6) -0.1576(4) 2.2925(6) 0.153(4) Uani 0.50 1 d PDU H 1
H79A H 2.1540 -0.1413 2.2505 0.184 Uiso 0.50 1 calc PR H 1
H79B H 2.1000 -0.1783 2.2734 0.184 Uiso 0.50 1 calc PR H 1
C80 C 2.2411(8) -0.1818(5) 2.3280(11) 0.291(5) Uani 0.50 1 d PD H 1
H80A H 2.2537 -0.1986 2.2908 0.437 Uiso 0.50 1 calc PR H 1
H80B H 2.2360 -0.2007 2.3660 0.437 Uiso 0.50 1 calc PR H 1
H80C H 2.2913 -0.1617 2.3500 0.437 Uiso 0.50 1 calc PR H 1
C78' C 2.1181(6) -0.1354(4) 2.3460(5) 0.191(7) Uani 0.50 1 d PDU H 2
H78C H 2.1693 -0.1178 2.3781 0.229 Uiso 0.50 1 calc PR H 2
H78D H 2.1021 -0.1563 2.3770 0.229 Uiso 0.50 1 calc PR H 2
C79' C 2.1490(6) -0.1587(5) 2.2911(6) 0.153(4) Uani 0.50 1 d PD H 2
H79C H 2.1523 -0.1382 2.2540 0.184 Uiso 0.50 1 calc PR H 2
H79D H 2.1023 -0.1803 2.2657 0.184 Uiso 0.50 1 calc PR H 2
C80' C 2.2426(7) -0.1805(6) 2.3256(12) 0.291(5) Uani 0.50 1 d PD H 2
H80D H 2.2592 -0.1941 2.2874 0.437 Uiso 0.50 1 calc PR H 2
H80E H 2.2390 -0.2020 2.3604 0.437 Uiso 0.50 1 calc PR H 2
H80F H 2.2892 -0.1595 2.3512 0.437 Uiso 0.50 1 calc PR H 2
O5 O 1.9307(3) -0.07544(14) 2.4329(2) 0.0718(13) Uani 1 1 d . . .
C81 C 1.9575(5) -0.1038(2) 2.4943(3) 0.084(2) Uani 1 1 d . . .
H81A H 1.9084 -0.1058 2.5148 0.100 Uiso 1 1 calc R . .
H81B H 2.0144 -0.0937 2.5331 0.100 Uiso 1 1 calc R . .
C82 C 1.9730(5) -0.1457(2) 2.4664(3) 0.095(2) Uani 1 1 d D J .
H82A H 2.0013 -0.1649 2.5084 0.114 Uiso 1 1 calc R . .
H82B H 2.0176 -0.1421 2.4417 0.114 Uiso 1 1 calc R . .
C83 C 1.8875(6) -0.16653(18) 2.4137(4) 0.117(3) Uani 1 1 d D . .
H83A H 1.8616 -0.1482 2.3702 0.140 Uiso 1 1 calc R I 1
H83B H 1.8415 -0.1684 2.4373 0.140 Uiso 1 1 calc R I 1
C84 C 1.9024(16) -0.2111(3) 2.3885(11) 0.261(7) Uani 0.50 1 d PDU J 1
H84A H 1.9057 -0.2317 2.4266 0.391 Uiso 0.50 1 calc PR J 1
H84B H 1.9599 -0.2116 2.3793 0.391 Uiso 0.50 1 calc PR J 1
H84C H 1.8511 -0.2183 2.3436 0.391 Uiso 0.50 1 calc PR J 1
C84' C 1.9015(12) -0.2100(3) 2.3837(8) 0.135(5) Uani 0.50 1 d PDU J 2
H84D H 1.9133 -0.2060 2.3385 0.203 Uiso 0.50 1 calc PR J 2
H84E H 1.8461 -0.2272 2.3736 0.203 Uiso 0.50 1 calc PR J 2
H84F H 1.9540 -0.2244 2.4199 0.203 Uiso 0.50 1 calc PR J 2
O6 O 1.7971(3) 0.08310(15) 2.4656(2) 0.0869(15) Uani 1 1 d . L .
C85 C 1.7047(5) 0.0854(2) 2.4499(6) 0.153(4) Uani 1 1 d D . .
H85A H 1.6781 0.0995 2.4018 0.184 Uiso 1 1 calc R K 1
H85B H 1.6961 0.1051 2.4860 0.184 Uiso 1 1 calc R K 1
C86 C 1.6433(9) 0.0470(3) 2.4468(6) 0.313(6) Uani 0.50 1 d PDU L 1
H86A H 1.6743 0.0284 2.4892 0.495 Uiso 0.50 1 calc PR L 1
H86B H 1.5849 0.0569 2.4503 0.495 Uiso 0.50 1 calc PR L 1
C87 C 1.6224(14) 0.0217(3) 2.3764(7) 0.325(5) Uani 0.50 1 d PDU L 1
H87C H 1.5773 0.0379 2.3361 0.826 Uiso 0.50 1 calc PR L 1
H87D H 1.6796 0.0198 2.3659 0.826 Uiso 0.50 1 calc PR L 1
C88 C 1.5852(19) -0.0229(4) 2.3753(15) 0.325(5) Uani 0.50 1 d PDU L 1
H88A H 1.5860 -0.0379 2.3318 0.487 Uiso 0.50 1 calc PR L 1
H88B H 1.5221 -0.0215 2.3741 0.487 Uiso 0.50 1 calc PR L 1
H88C H 1.6237 -0.0382 2.4192 0.487 Uiso 0.50 1 calc PR L 1
C86' C 1.6410(9) 0.0507(3) 2.4579(7) 0.313(6) Uani 0.50 1 d PDU L 2
H86E H 1.5809 0.0634 2.4521 0.495 Uiso 0.50 1 calc PR L 2
H86F H 1.6675 0.0388 2.5078 0.495 Uiso 0.50 1 calc PR L 2
C87' C 1.6255(8) 0.0145(3) 2.4026(9) 0.325(5) Uani 0.50 1 d PDU L 2
H87E H 1.6028 0.0265 2.3526 0.826 Uiso 0.50 1 calc PR L 2
H87F H 1.6848 0.0003 2.4106 0.826 Uiso 0.50 1 calc PR L 2
C88' C 1.5562(11) -0.0182(5) 2.4087(15) 0.325(5) Uani 0.50 1 d PDU L 2
H88E H 1.5438 -0.0391 2.3693 0.487 Uiso 0.50 1 calc PR L 2
H88F H 1.4988 -0.0040 2.4045 0.487 Uiso 0.50 1 calc PR L 2
H88G H 1.5815 -0.0326 2.4560 0.487 Uiso 0.50 1 calc PR L 2
O7 O 1.6855(3) 0.17054(15) 2.3414(2) 0.0877(15) Uani 1 1 d . N .
C89 C 1.7802(4) 0.17716(18) 2.3729(3) 0.089(2) Uani 1 1 d D . .
H89A H 1.8038 0.1881 2.3359 0.106 Uiso 1 1 calc R M 1
H89B H 1.8121 0.1502 2.3925 0.106 Uiso 1 1 calc R M 1
C90 C 1.7974(7) 0.2097(2) 2.4351(4) 0.082(4) Uani 0.50 1 d PD N 1
H90A H 1.7618 0.2016 2.4657 0.099 Uiso 0.50 1 calc PR N 1
H90B H 1.8633 0.2099 2.4664 0.099 Uiso 0.50 1 calc PR N 1
C91 C 1.7685(9) 0.2537(2) 2.4033(5) 0.079(4) Uani 0.50 1 d PDU N 1
H91A H 1.7967 0.2590 2.3665 0.095 Uiso 0.50 1 calc PR N 1
H91B H 1.7011 0.2536 2.3773 0.095 Uiso 0.50 1 calc PR N 1
C92 C 1.7927(19) 0.2906(3) 2.4564(8) 0.195(5) Uani 0.50 1 d PDU N 1
H92A H 1.7525 0.3147 2.4345 0.292 Uiso 0.50 1 calc PR N 1
H92B H 1.8569 0.2988 2.4675 0.292 Uiso 0.50 1 calc PR N 1
H92C H 1.7843 0.2822 2.5016 0.292 Uiso 0.50 1 calc PR N 1
C90' C 1.8062(8) 0.2137(4) 2.4104(7) 0.152(8) Uani 0.50 1 d PD N 2
H90C H 1.8015 0.2360 2.3739 0.183 Uiso 0.50 1 calc PR N 2
H90D H 1.8724 0.2107 2.4402 0.183 Uiso 0.50 1 calc PR N 2
C91' C 1.7611(9) 0.2315(3) 2.4609(7) 0.152(8) Uani 0.50 1 d PD N 2
H91C H 1.7832 0.2154 2.5073 0.182 Uiso 0.50 1 calc PR N 2
H91D H 1.6938 0.2273 2.4381 0.182 Uiso 0.50 1 calc PR N 2
C92' C 1.7801(17) 0.2785(3) 2.4779(12) 0.195(5) Uani 0.50 1 d PDU N 2
H92D H 1.7328 0.2954 2.4414 0.292 Uiso 0.50 1 calc PR N 2
H92E H 1.8406 0.2857 2.4767 0.292 Uiso 0.50 1 calc PR N 2
H92F H 1.7793 0.2846 2.5265 0.292 Uiso 0.50 1 calc PR N 2
O8 O 1.4905(2) 0.17303(11) 2.0429(2) 0.0600(11) Uani 1 1 d . P .
C93 C 1.5379(5) 0.18864(19) 1.9979(4) 0.089(2) Uani 1 1 d D . .
H93A H 1.5176 0.1715 1.9526 0.107 Uiso 1 1 calc R O 1
H93B H 1.6041 0.1828 2.0237 0.107 Uiso 1 1 calc R O 1
C94 C 1.5284(6) 0.2357(4) 1.9751(10) 0.126(5) Uani 0.50 1 d PDU P 1
H94A H 1.5599 0.2521 2.0202 0.151 Uiso 0.50 1 calc PR P 1
H94B H 1.5653 0.2394 1.9439 0.151 Uiso 0.50 1 calc PR P 1
C95 C 1.4387(8) 0.2577(3) 1.9365(16) 0.307(5) Uani 0.50 1 d PDU P 1
H95A H 1.3988 0.2523 1.9648 0.369 Uiso 0.50 1 calc PR P 1
H95B H 1.4093 0.2438 1.8885 0.369 Uiso 0.50 1 calc PR P 1
C96 C 1.4378(8) 0.3064(3) 1.9226(7) 0.088(4) Uani 0.50 1 d PDU P 1
H96A H 1.3946 0.3201 1.9413 0.132 Uiso 0.50 1 calc PR P 1
H96B H 1.4186 0.3117 1.8700 0.132 Uiso 0.50 1 calc PR P 1
H96C H 1.4995 0.3179 1.9477 0.132 Uiso 0.50 1 calc PR P 1
C94' C 1.4719(17) 0.2121(3) 1.9426(11) 0.202(7) Uani 0.50 1 d PDU P 2
H94C H 1.4118 0.1983 1.9332 0.243 Uiso 0.50 1 calc PR P 2
H94D H 1.4859 0.2086 1.8978 0.243 Uiso 0.50 1 calc PR P 2
C95' C 1.4583(18) 0.2591(3) 1.9511(5) 0.307(5) Uani 0.50 1 d PDU P 2
H95C H 1.5184 0.2726 1.9777 0.369 Uiso 0.50 1 calc PR P 2
H95D H 1.4187 0.2633 1.9799 0.369 Uiso 0.50 1 calc PR P 2
C96' C 1.4135(10) 0.2802(3) 1.8759(5) 0.089(4) Uani 0.50 1 d PDU P 2
H96D H 1.3496 0.2873 1.8679 0.134 Uiso 0.50 1 calc PR P 2
H96E H 1.4153 0.2606 1.8378 0.134 Uiso 0.50 1 calc PR P 2
H96F H 1.4472 0.3061 1.8741 0.134 Uiso 0.50 1 calc PR P 2
C97 C 1.6703(8) -0.0936(4) 2.4565(5) 0.098(3) Uani 0.60 1 d PDU . .
H97C H 1.6967 -0.1220 2.4693 0.146 Uiso 0.60 1 calc PR . .
H97A H 1.6044 -0.0946 2.4476 0.146 Uiso 0.60 1 calc PR . .
H97B H 1.7007 -0.0740 2.4968 0.146 Uiso 0.60 1 calc PR . .
O9 O 1.6838(10) -0.0790(5) 2.3910(6) 0.226(5) Uani 0.60 1 d PDU . .
H9A H 1.7485 -0.0730 2.4104 0.272 Uiso 0.60 1 d PR . .
C98 C 1.5425(11) 0.1597(4) 2.5044(16) 0.189(7) Uani 0.40 1 d PDU . .
H98A H 1.5898 0.1817 2.5202 0.284 Uiso 0.40 1 calc PR . .
H98B H 1.5132 0.1568 2.5406 0.284 Uiso 0.40 1 calc PR . .
H98C H 1.4961 0.1675 2.4571 0.284 Uiso 0.40 1 calc PR . .
O10 O 1.5839(17) 0.1200(6) 2.4976(19) 0.329(8) Uani 0.40 1 d PDU . .
H10A H 1.6168 0.1125 2.5408 0.394 Uiso 0.40 1 d PR . .

loop_
_atom_site_aniso_label
_atom_site_aniso_U_11
_atom_site_aniso_U_22
_atom_site_aniso_U_33
_atom_site_aniso_U_23
_atom_site_aniso_U_13
_atom_site_aniso_U_12
Sm1 0.02799(11) 0.05272(14) 0.04565(14) 0.00000(12) 0.01147(9) -0.00485(11)
Na2 0.0312(8) 0.0517(10) 0.0508(10) -0.0003(8) 0.0109(7) -0.0013(8)
N1 0.0349(18) 0.053(2) 0.055(2) 0.0015(19) 0.0191(17) -0.0044(17)
N2 0.0328(19) 0.069(3) 0.071(3) 0.012(2) 0.0199(19) 0.0020(19)
N3 0.0303(18) 0.067(3) 0.051(2) 0.008(2) 0.0109(17) -0.0020(18)
N4 0.053(2) 0.088(3) 0.043(2) -0.006(2) 0.0158(19) -0.025(2)
N5 0.0369(19) 0.063(3) 0.057(2) -0.004(2) 0.0157(18) -0.0077(19)
N6 0.041(2) 0.052(2) 0.069(3) 0.002(2) 0.0189(19) -0.0076(19)
N7 0.0327(18) 0.054(2) 0.051(2) 0.0008(19) 0.0132(17) -0.0034(17)
N8 0.0342(18) 0.071(3) 0.048(2) 0.002(2) 0.0161(16) -0.0069(19)
N9 0.0250(16) 0.046(2) 0.049(2) 0.0004(18) 0.0136(15) -0.0018(16)
N10 0.0270(16) 0.051(2) 0.039(2) -0.0004(17) 0.0096(15) -0.0066(16)
N11 0.0281(16) 0.049(2) 0.041(2) 0.0045(17) 0.0102(15) -0.0049(16)
N12 0.039(2) 0.062(3) 0.049(2) 0.0079(19) 0.0147(17) -0.0038(18)
N13 0.046(2) 0.055(2) 0.043(2) -0.0024(19) 0.0138(17) -0.0040(19)
N14 0.045(2) 0.065(3) 0.052(2) -0.008(2) 0.0145(19) -0.013(2)
N15 0.0287(17) 0.048(2) 0.055(2) -0.0058(18) 0.0153(16) -0.0056(16)
N16 0.0330(18) 0.043(2) 0.060(2) 0.0016(19) 0.0163(17) -0.0029(16)
C1 0.042(2) 0.060(3) 0.056(3) -0.005(2) 0.027(2) -0.015(2)
C2 0.050(2) 0.057(3) 0.064(3) -0.010(2) 0.033(2) -0.022(2)
C3 0.073(3) 0.076(4) 0.075(3) -0.020(3) 0.048(3) -0.029(3)
C4 0.080(3) 0.080(4) 0.086(4) -0.032(3) 0.056(3) -0.045(3)
C5 0.062(3) 0.079(4) 0.124(5) -0.030(4) 0.057(3) -0.024(3)
C6 0.052(3) 0.061(3) 0.100(4) -0.021(3) 0.040(3) -0.017(2)
C7 0.042(2) 0.055(3) 0.090(4) -0.007(3) 0.035(2) -0.013(2)
C8 0.042(2) 0.049(3) 0.078(3) -0.010(2) 0.036(2) -0.015(2)
C9 0.039(2) 0.070(3) 0.059(3) 0.011(3) 0.021(2) -0.003(2)
C10 0.024(2) 0.115(5) 0.065(4) 0.037(3) 0.004(2) 0.006(3)
C11 0.048(3) 0.124(5) 0.090(5) 0.040(4) 0.018(3) 0.031(3)
C12 0.035(3) 0.163(7) 0.112(6) 0.043(5) 0.007(3) 0.019(4)
C13 0.058(4) 0.180(9) 0.090(6) -0.006(6) -0.012(4) 0.013(5)
C14 0.046(3) 0.163(8) 0.077(5) 0.018(5) -0.008(3) -0.007(4)
C15 0.046(3) 0.115(5) 0.058(4) 0.009(4) 0.006(3) 0.005(3)
C16 0.040(2) 0.104(5) 0.041(3) 0.007(3) 0.013(2) -0.010(3)
C17 0.040(2) 0.085(4) 0.054(3) 0.002(3) 0.017(2) -0.021(3)
C18 0.074(3) 0.070(3) 0.070(3) -0.023(3) 0.039(3) -0.038(3)
C19 0.096(4) 0.103(5) 0.070(4) -0.023(3) 0.031(3) -0.058(4)
C20 0.130(5) 0.104(5) 0.084(4) -0.044(4) 0.051(4) -0.072(4)
C21 0.128(5) 0.089(5) 0.108(5) -0.033(4) 0.063(4) -0.055(4)
C22 0.107(4) 0.069(4) 0.094(4) -0.019(3) 0.053(4) -0.033(3)
C23 0.073(3) 0.061(3) 0.075(4) -0.004(3) 0.037(3) -0.023(3)
C24 0.047(2) 0.057(3) 0.067(3) -0.008(3) 0.026(2) -0.018(2)
C25 0.037(2) 0.054(3) 0.067(3) 0.010(3) 0.021(2) -0.004(2)
C26 0.034(2) 0.067(3) 0.076(4) 0.019(3) 0.018(2) 0.003(2)
C27 0.052(3) 0.077(4) 0.104(5) 0.026(4) 0.030(3) 0.010(3)
C28 0.083(4) 0.109(5) 0.097(5) 0.056(4) 0.033(4) 0.028(4)
C29 0.067(4) 0.153(7) 0.078(4) 0.052(5) 0.025(3) 0.027(4)
C30 0.054(3) 0.105(5) 0.066(4) 0.025(3) 0.019(3) 0.013(3)
C31 0.035(2) 0.084(4) 0.058(3) 0.020(3) 0.014(2) 0.006(3)
C32 0.029(2) 0.067(3) 0.054(3) 0.008(2) 0.016(2) -0.006(2)
C33 0.028(2) 0.050(3) 0.046(3) 0.005(2) 0.0114(19) -0.0091(19)
C34 0.0263(19) 0.050(3) 0.040(2) 0.003(2) 0.0123(17) -0.0007(19)
C35 0.035(2) 0.059(3) 0.041(3) 0.009(2) 0.0133(19) -0.003(2)
C36 0.041(2) 0.058(3) 0.048(3) 0.009(2) 0.009(2) 0.002(2)
C37 0.040(2) 0.061(3) 0.042(3) 0.000(2) 0.010(2) -0.009(2)
C38 0.033(2) 0.050(3) 0.051(3) 0.004(2) 0.0176(19) -0.005(2)
C39 0.029(2) 0.058(3) 0.039(2) 0.002(2) 0.0111(18) -0.011(2)
C40 0.0269(19) 0.047(3) 0.041(2) 0.002(2) 0.0132(17) -0.0073(19)
C41 0.0251(18) 0.048(2) 0.050(3) 0.003(2) 0.0192(18) -0.0037(19)
C42 0.0234(19) 0.057(3) 0.046(3) 0.006(2) 0.0095(18) 0.001(2)
C43 0.028(2) 0.059(3) 0.057(3) -0.006(2) 0.009(2) -0.005(2)
C44 0.051(3) 0.058(3) 0.084(4) -0.003(3) 0.012(3) 0.005(3)
C45 0.066(3) 0.058(3) 0.079(4) 0.012(3) 0.017(3) 0.014(3)
C46 0.048(3) 0.055(3) 0.060(3) 0.008(3) 0.014(2) 0.005(2)
C47 0.030(2) 0.060(3) 0.049(3) -0.002(2) 0.011(2) -0.001(2)
C48 0.032(2) 0.054(3) 0.040(3) 0.003(2) 0.0127(18) -0.002(2)
C49 0.044(3) 0.073(4) 0.043(3) -0.002(3) 0.010(2) -0.003(3)
C50 0.052(3) 0.074(4) 0.040(3) -0.006(3) 0.011(2) -0.007(3)
C51 0.066(3) 0.088(4) 0.043(3) 0.002(3) 0.015(3) -0.013(3)
C52 0.082(4) 0.112(5) 0.045(3) 0.000(3) 0.018(3) -0.003(4)
C53 0.082(4) 0.109(5) 0.047(3) -0.010(4) 0.016(3) -0.008(4)
C54 0.083(4) 0.076(4) 0.053(3) -0.018(3) 0.021(3) -0.008(3)
C55 0.053(3) 0.075(4) 0.052(3) -0.007(3) 0.014(2) -0.010(3)
C56 0.043(2) 0.059(3) 0.051(3) -0.005(2) 0.013(2) -0.010(2)
C57 0.039(2) 0.051(3) 0.059(3) -0.013(2) 0.016(2) -0.014(2)
C58 0.039(2) 0.056(3) 0.065(3) -0.013(3) 0.016(2) -0.006(2)
C59 0.051(3) 0.068(3) 0.075(4) -0.029(3) 0.020(3) -0.011(3)
C60 0.065(3) 0.061(3) 0.102(4) -0.027(3) 0.034(3) -0.010(3)
C61 0.055(3) 0.059(3) 0.093(4) -0.022(3) 0.019(3) 0.000(3)
C62 0.035(2) 0.053(3) 0.088(4) -0.003(3) 0.021(2) -0.005(2)
C63 0.033(2) 0.057(3) 0.067(3) -0.004(3) 0.017(2) -0.005(2)
C64 0.030(2) 0.049(3) 0.055(3) -0.005(2) 0.016(2) -0.007(2)
O1 0.0391(16) 0.0540(19) 0.0473(18) 0.0143(15) 0.0111(14) 0.0080(15)
C65 0.045(3) 0.060(3) 0.072(4) 0.012(3) 0.013(3) 0.003(3)
C66 0.068(3) 0.087(4) 0.084(4) 0.026(3) 0.031(3) 0.002(3)
C67 0.094(6) 0.093(7) 0.086(6) 0.017(5) 0.022(5) 0.004(5)
C68 0.112(7) 0.102(7) 0.076(6) 0.027(5) 0.042(5) -0.003(6)
C67' 0.086(6) 0.089(7) 0.080(6) 0.015(5) 0.024(5) -0.002(5)
C68' 0.162(8) 0.169(9) 0.149(8) -0.001(7) 0.058(6) 0.002(7)
O2 0.0381(15) 0.055(2) 0.0485(19) -0.0057(15) 0.0120(14) -0.0065(15)
C69 0.070(3) 0.096(5) 0.085(4) 0.000(4) 0.035(3) 0.005(4)
C70 0.112(5) 0.159(6) 0.110(5) -0.004(5) 0.054(4) 0.009(5)
C71 0.282(9) 0.295(10) 0.289(10) 0.006(7) 0.109(6) -0.004(7)
C72 0.416(10) 0.411(10) 0.415(10) -0.001(7) 0.150(6) -0.001(7)
C71' 0.111(7) 0.155(8) 0.124(7) -0.003(6) 0.047(5) -0.030(6)
C72' 0.360(10) 0.354(10) 0.362(10) -0.004(7) 0.129(6) 0.000(7)
O3 0.0361(16) 0.059(2) 0.060(2) -0.0141(17) 0.0093(15) 0.0010(15)
C73 0.065(4) 0.092(5) 0.115(6) -0.030(4) 0.009(4) 0.014(4)
C74 0.054(5) 0.056(5) 0.075(6) -0.006(4) 0.018(4) 0.018(4)
C75 0.094(6) 0.086(6) 0.077(6) 0.010(5) 0.028(5) -0.004(5)
C76 0.304(9) 0.303(10) 0.317(10) -0.005(7) 0.107(6) 0.000(7)
C74' 0.112(7) 0.116(8) 0.125(7) -0.011(6) 0.045(5) 0.018(6)
C75' 0.138(12) 0.110(12) 0.170(17) 0.024(12) 0.047(12) -0.066(10)
C76' 0.069(5) 0.051(5) 0.101(6) -0.023(5) 0.022(5) 0.011(4)
O4 0.066(2) 0.072(2) 0.058(2) 0.016(2) 0.0036(19) 0.015(2)
C77 0.050(3) 0.099(5) 0.070(4) 0.019(3) 0.013(3) 0.011(3)
C78 0.051(5) 0.088(7) 0.057(5) 0.054(5) 0.030(4) 0.034(5)
C79 0.157(6) 0.162(6) 0.151(6) 0.029(5) 0.067(5) 0.008(5)
C80 0.334(9) 0.357(11) 0.290(9) 0.242(8) 0.241(7) 0.284(8)
C78' 0.185(9) 0.195(9) 0.194(9) -0.004(7) 0.070(6) 0.000(7)
C79' 0.157(6) 0.162(6) 0.151(6) 0.029(5) 0.067(5) 0.008(5)
C80' 0.334(9) 0.357(11) 0.290(9) 0.242(8) 0.241(7) 0.284(8)
O5 0.077(2) 0.085(3) 0.046(2) 0.013(2) 0.0139(19) 0.010(2)
C81 0.070(4) 0.121(5) 0.054(3) 0.032(4) 0.015(3) 0.011(4)
C82 0.118(5) 0.100(5) 0.078(4) 0.044(4) 0.051(4) 0.048(4)
C83 0.141(6) 0.100(6) 0.132(6) 0.013(5) 0.077(5) 0.014(5)
C84 0.267(9) 0.258(10) 0.262(10) 0.010(7) 0.103(6) 0.003(7)
C84' 0.154(8) 0.124(8) 0.137(8) 0.025(6) 0.064(6) 0.005(6)
O6 0.105(3) 0.089(3) 0.073(3) -0.018(2) 0.040(2) -0.007(3)
C85 0.144(7) 0.122(8) 0.227(10) -0.010(7) 0.108(7) -0.002(6)
C86 0.312(7) 0.313(7) 0.315(7) 0.007(5) 0.103(5) -0.001(5)
C87 0.320(7) 0.322(7) 0.325(7) 0.003(5) 0.110(5) -0.007(5)
C88 0.320(7) 0.322(7) 0.325(7) 0.003(5) 0.110(5) -0.007(5)
C86' 0.312(7) 0.313(7) 0.315(7) 0.007(5) 0.103(5) -0.001(5)
C87' 0.320(7) 0.322(7) 0.325(7) 0.003(5) 0.110(5) -0.007(5)
C88' 0.320(7) 0.322(7) 0.325(7) 0.003(5) 0.110(5) -0.007(5)
O7 0.082(3) 0.092(3) 0.081(3) -0.030(2) 0.021(2) -0.013(2)
C89 0.066(4) 0.090(5) 0.106(5) -0.020(4) 0.027(4) -0.012(3)
C90 0.031(5) 0.126(10) 0.082(7) -0.073(7) 0.011(5) -0.011(6)
C91 0.066(6) 0.075(6) 0.086(6) -0.015(5) 0.015(5) 0.004(5)
C92 0.195(6) 0.196(6) 0.192(6) -0.015(5) 0.068(4) -0.007(5)
C90' 0.171(17) 0.116(13) 0.196(16) -0.094(12) 0.099(14) -0.026(12)
C91' 0.166(16) 0.158(18) 0.150(16) 0.017(14) 0.078(13) -0.026(15)
C92' 0.195(6) 0.196(6) 0.192(6) -0.015(5) 0.068(4) -0.007(5)
O8 0.0442(18) 0.049(2) 0.080(3) -0.0039(18) 0.0151(18) 0.0026(16)
C93 0.076(4) 0.087(4) 0.087(5) 0.032(4) 0.009(4) -0.016(4)
C94 0.127(7) 0.117(8) 0.135(8) 0.016(6) 0.049(6) -0.007(6)
C95 0.302(6) 0.312(7) 0.310(7) -0.002(5) 0.113(4) 0.002(5)
C96 0.065(5) 0.112(7) 0.092(6) -0.025(5) 0.035(5) 0.000(5)
C94' 0.200(9) 0.192(9) 0.203(9) 0.004(7) 0.058(6) 0.002(7)
C95' 0.302(6) 0.312(7) 0.310(7) -0.002(5) 0.113(4) 0.002(5)
C96' 0.088(6) 0.072(6) 0.095(6) 0.034(5) 0.018(5) 0.012(5)
C97 0.103(5) 0.083(5) 0.086(5) 0.010(4) 0.010(4) -0.012(4)
O9 0.201(8) 0.242(8) 0.237(8) -0.004(7) 0.080(6) -0.028(6)
C98 0.187(9) 0.192(9) 0.190(9) -0.012(7) 0.071(6) 0.011(7)
O10 0.333(9) 0.322(10) 0.327(10) 0.007(7) 0.116(6) -0.001(7)

loop_
_atom_type_symbol
_atom_type_description
_atom_type_scat_dispersion_real
_atom_type_scat_dispersion_imag
_atom_type_scat_source
C C 0.0033 0.0016 'International Tables Vol C Tables 4.2.6.8 and 6.1.1.4'
H H 0.0000 0.0000 'International Tables Vol C Tables 4.2.6.8 and 6.1.1.4'
N N 0.0061 0.0033 'International Tables Vol C Tables 4.2.6.8 and 6.1.1.4'
O O 0.0106 0.0060 'International Tables Vol C Tables 4.2.6.8 and 6.1.1.4'
Na Na 0.0362 0.0249 'International Tables Vol C Tables 4.2.6.8 and 6.1.1.4'
Sm Sm -0.1638 3.4418 'International Tables Vol C Tables 4.2.6.8 and 6.1.1.4'

loop_
_geom_angle_atom_site_label_1
_geom_angle_atom_site_label_2
_geom_angle_atom_site_label_3
_geom_angle
_geom_angle_site_symmetry_1
_geom_angle_site_symmetry_3
_geom_angle_publ_flag
N1 Sm1 N11 77.44(14) . . ?
N1 Sm1 N15 151.46(12) . . ?
N11 Sm1 N15 108.12(13) . . ?
N1 Sm1 N3 70.91(14) . . ?
N11 Sm1 N3 90.41(13) . . ?
N15 Sm1 N3 135.41(14) . . ?
N1 Sm1 N7 69.36(14) . . ?
N11 Sm1 N7 132.68(13) . . ?
N15 Sm1 N7 88.34(13) . . ?
N3 Sm1 N7 108.62(13) . . ?
N1 Sm1 N5 107.82(14) . . ?
N11 Sm1 N5 155.28(12) . . ?
N15 Sm1 N5 79.11(13) . . ?
N3 Sm1 N5 69.59(14) . . ?
N7 Sm1 N5 69.75(14) . . ?
N1 Sm1 N13 135.81(14) . . ?
N11 Sm1 N13 69.72(14) . . ?
N15 Sm1 N13 69.54(13) . . ?
N3 Sm1 N13 80.40(14) . . ?
N7 Sm1 N13 153.97(14) . . ?
N5 Sm1 N13 92.00(14) . . ?
N1 Sm1 N9 87.54(13) . . ?
N11 Sm1 N9 69.54(12) . . ?
N15 Sm1 N9 69.41(12) . . ?
N3 Sm1 N9 153.58(14) . . ?
N7 Sm1 N9 76.14(12) . . ?
N5 Sm1 N9 133.73(13) . . ?
N13 Sm1 N9 106.95(13) . . ?
O8 Na2 O3 86.28(13) . 3_859 ?
O8 Na2 O2 110.81(14) . 3_859 ?
O3 Na2 O2 97.68(14) 3_859 3_859 ?
O8 Na2 O1 97.99(15) . . ?
O3 Na2 O1 111.75(13) 3_859 . ?
O2 Na2 O1 139.99(14) 3_859 . ?
O8 Na2 N10 161.92(14) . 3_859 ?
O3 Na2 N10 76.39(13) 3_859 3_859 ?
O2 Na2 N10 77.13(13) 3_859 3_859 ?
O1 Na2 N10 83.93(14) . 3_859 ?
O8 Na2 N16 77.58(13) . . ?
O3 Na2 N16 163.26(15) 3_859 . ?
O2 Na2 N16 84.12(13) 3_859 . ?
O1 Na2 N16 75.38(14) . . ?
N10 Na2 N16 120.06(14) 3_859 . ?
O8 Na2 C62 25.89(14) . . ?
O3 Na2 C62 94.92(14) 3_859 . ?
O2 Na2 C62 85.47(15) 3_859 . ?
O1 Na2 C62 116.90(16) . . ?
N10 Na2 C62 159.16(18) 3_859 . ?
N16 Na2 C62 68.55(14) . . ?
O8 Na2 C38 126.69(14) . 3_859 ?
O3 Na2 C38 115.00(15) 3_859 3_859 ?
O2 Na2 C38 24.77(13) 3_859 3_859 ?
O1 Na2 C38 115.22(14) . 3_859 ?
N10 Na2 C38 66.96(12) 3_859 3_859 ?
N16 Na2 C38 72.56(13) . 3_859 ?
C62 Na2 C38 101.07(15) . 3_859 ?
C1 N1 C8 108.2(4) . . ?
C1 N1 Sm1 124.1(3) . . ?
C8 N1 Sm1 123.0(3) . . ?
C9 N2 C8 123.2(5) . . ?
C9 N3 C16 110.1(4) . . ?
C9 N3 Sm1 124.5(3) . . ?
C16 N3 Sm1 124.6(4) . . ?
C16 N4 C17 124.1(5) . . ?
C17 N5 C24 107.5(5) . . ?
C17 N5 Sm1 124.7(4) . . ?
C24 N5 Sm1 122.3(3) . . ?
C24 N6 C25 123.8(5) . . ?
C32 N7 C25 107.2(4) . . ?
C32 N7 Sm1 124.0(3) . . ?
C25 N7 Sm1 125.0(3) . . ?
C1 N8 C32 122.8(4) . . ?
C33 N9 C40 107.8(4) . . ?
C33 N9 Sm1 123.2(3) . . ?
C40 N9 Sm1 123.8(3) . . ?
C40 N10 C41 124.7(4) . . ?
C40 N10 Na2 110.3(3) . 3_859 ?
C41 N10 Na2 109.9(3) . 3_859 ?
C48 N11 C41 107.5(4) . . ?
C48 N11 Sm1 120.7(3) . . ?
C41 N11 Sm1 123.3(3) . . ?
C49 N12 C48 124.1(4) . . ?
C56 N13 C49 107.4(4) . . ?
C56 N13 Sm1 126.4(3) . . ?
C49 N13 Sm1 123.9(4) . . ?
C57 N14 C56 123.5(5) . . ?
C64 N15 C57 108.9(4) . . ?
C64 N15 Sm1 122.2(3) . . ?
C57 N15 Sm1 122.3(3) . . ?
C64 N16 C33 124.4(4) . . ?
C64 N16 Na2 108.0(3) . . ?
C33 N16 Na2 112.4(3) . . ?
N8 C1 N1 128.3(5) . . ?
N8 C1 C2 122.5(5) . . ?
N1 C1 C2 108.9(4) . . ?
C7 C2 C3 122.2(5) . . ?
C7 C2 C1 106.4(5) . . ?
C3 C2 C1 131.2(5) . . ?
C2 C3 C4 115.8(5) . . ?
C5 C4 C3 121.7(6) . . ?
C6 C5 C4 122.0(6) . . ?
C5 C6 C7 116.4(6) . . ?
C2 C7 C6 121.9(6) . . ?
C2 C7 C8 107.2(5) . . ?
C6 C7 C8 130.7(5) . . ?
N2 C8 N1 127.9(5) . . ?
N2 C8 C7 122.8(5) . . ?
N1 C8 C7 109.0(4) . . ?
N2 C9 N3 130.3(4) . . ?
N2 C9 C10 121.1(5) . . ?
N3 C9 C10 108.3(5) . . ?
C15 C10 C11 122.7(5) . . ?
C15 C10 C9 106.7(5) . . ?
C11 C10 C9 129.7(6) . . ?
C10 C11 C12 113.5(7) . . ?
C13 C12 C11 123.5(7) . . ?
C12 C13 C14 121.2(7) . . ?
C13 C14 C15 118.1(8) . . ?
C10 C15 C14 120.8(7) . . ?
C10 C15 C16 107.1(5) . . ?
C14 C15 C16 131.5(7) . . ?
N4 C16 N3 130.3(5) . . ?
N4 C16 C15 121.6(5) . . ?
N3 C16 C15 107.7(5) . . ?
N4 C17 N5 126.4(6) . . ?
N4 C17 C18 122.8(5) . . ?
N5 C17 C18 110.4(5) . . ?
C23 C18 C19 122.4(6) . . ?
C23 C18 C17 105.9(5) . . ?
C19 C18 C17 131.6(6) . . ?
C18 C19 C20 115.9(6) . . ?
C21 C20 C19 121.1(6) . . ?
C22 C21 C20 120.8(7) . . ?
C21 C22 C23 119.3(6) . . ?
C22 C23 C18 120.4(6) . . ?
C22 C23 C24 133.2(6) . . ?
C18 C23 C24 106.3(5) . . ?
N6 C24 N5 129.2(5) . . ?
N6 C24 C23 121.2(5) . . ?
N5 C24 C23 109.5(5) . . ?
N6 C25 N7 127.5(5) . . ?
N6 C25 C26 122.9(5) . . ?
N7 C25 C26 109.5(5) . . ?
C31 C26 C27 119.5(6) . . ?
C31 C26 C25 106.8(5) . . ?
C27 C26 C25 133.6(6) . . ?
C28 C27 C26 118.2(7) . . ?
C27 C28 C29 121.4(7) . . ?
C30 C29 C28 122.1(7) . . ?
C29 C30 C31 118.3(7) . . ?
C26 C31 C30 120.6(6) . . ?
C26 C31 C32 105.7(5) . . ?
C30 C31 C32 133.5(6) . . ?
N8 C32 N7 128.0(4) . . ?
N8 C32 C31 121.3(5) . . ?
N7 C32 C31 110.6(5) . . ?
N16 C33 N9 127.1(4) . . ?
N16 C33 C34 122.3(4) . . ?
N9 C33 C34 110.5(4) . . ?
C39 C34 C35 120.4(4) . . ?
C39 C34 C33 105.6(4) . . ?
C35 C34 C33 134.0(4) . . ?
O1 C35 C36 123.7(4) . . ?
O1 C35 C34 118.4(4) . . ?
C36 C35 C34 117.9(5) . . ?
C37 C36 C35 121.5(4) . . ?
C36 C37 C38 120.7(5) . . ?
O2 C38 C39 121.6(4) . . ?
O2 C38 C37 120.0(4) . . ?
C39 C38 C37 118.4(5) . . ?
O2 C38 Na2 46.2(2) . 3_859 ?
C39 C38 Na2 86.7(3) . 3_859 ?
C37 C38 Na2 139.3(3) . 3_859 ?
C38 C39 C34 121.0(4) . . ?
C38 C39 C40 132.9(5) . . ?
C34 C39 C40 106.1(4) . . ?
N10 C40 N9 127.6(4) . . ?
N10 C40 C39 122.4(4) . . ?
N9 C40 C39 109.9(4) . . ?
N11 C41 N10 126.6(4) . . ?
N11 C41 C42 110.5(4) . . ?
N10 C41 C42 122.8(4) . . ?
C47 C42 C43 121.4(4) . . ?
C47 C42 C41 105.4(4) . . ?
C43 C42 C41 133.1(4) . . ?
O3 C43 C42 119.8(4) . . ?
O3 C43 C44 122.1(5) . . ?
C42 C43 C44 118.0(5) . . ?
C45 C44 C43 119.5(5) . . ?
C46 C45 C44 123.8(5) . . ?
O4 C46 C45 118.2(5) . . ?
O4 C46 C47 126.0(5) . . ?
C45 C46 C47 115.8(5) . . ?
C42 C47 C46 121.5(5) . . ?
C42 C47 C48 105.9(4) . . ?
C46 C47 C48 132.4(5) . . ?
N12 C48 N11 127.4(5) . . ?
N12 C48 C47 121.9(4) . . ?
N11 C48 C47 110.3(4) . . ?
N12 C49 N13 126.9(5) . . ?
N12 C49 C50 123.7(5) . . ?
N13 C49 C50 109.3(5) . . ?
C55 C50 C51 121.6(5) . . ?
C55 C50 C49 106.8(5) . . ?
C51 C50 C49 131.4(6) . . ?
O5 C51 C52 123.1(5) . . ?
O5 C51 C50 119.3(5) . . ?
C52 C51 C50 117.6(6) . . ?
C51 C52 C53 119.8(6) . . ?
C54 C53 C52 121.9(6) . . ?
O6 C54 C53 118.9(6) . . ?
O6 C54 C55 123.3(6) . . ?
C53 C54 C55 117.8(6) . . ?
C50 C55 C54 121.0(5) . . ?
C50 C55 C56 106.6(5) . . ?
C54 C55 C56 132.3(6) . . ?
N14 C56 N13 127.6(5) . . ?
N14 C56 C55 122.7(5) . . ?
N13 C56 C55 109.8(5) . . ?
N14 C57 N15 128.5(5) . . ?
N14 C57 C58 121.3(5) . . ?
N15 C57 C58 109.6(4) . . ?
C59 C58 C63 121.1(5) . . ?
C59 C58 C57 133.6(5) . . ?
C63 C58 C57 105.0(5) . . ?
O7 C59 C58 124.7(5) . . ?
O7 C59 C60 118.2(6) . . ?
C58 C59 C60 117.1(5) . . ?
C61 C60 C59 122.4(6) . . ?
C62 C61 C60 120.0(5) . . ?
C61 C62 O8 119.7(5) . . ?
C61 C62 C63 119.1(5) . . ?
O8 C62 C63 121.1(5) . . ?
C61 C62 Na2 134.6(4) . . ?
O8 C62 Na2 48.1(2) . . ?
C63 C62 Na2 87.3(3) . . ?
C62 C63 C58 120.1(5) . . ?
C62 C63 C64 133.2(5) . . ?
C58 C63 C64 106.5(4) . . ?
N16 C64 N15 127.7(4) . . ?
N16 C64 C63 122.4(4) . . ?
N15 C64 C63 109.7(4) . . ?
C35 O1 C65 118.0(4) . . ?
C35 O1 Na2 113.4(3) . . ?
C65 O1 Na2 120.4(3) . . ?
O1 C65 C66 114.2(4) . . ?
C65 C66 C67 111.2(5) . . ?
C65 C66 C67' 111.3(6) . . ?
C67 C66 C67' 28.0(6) . . ?
C68 C67 C66 110.7(7) . . ?
C68' C67' C66 115.7(8) . . ?
C38 O2 C69 111.2(4) . . ?
C38 O2 Na2 109.1(3) . 3_859 ?
C69 O2 Na2 115.2(3) . 3_859 ?
O2 C69 C70 115.0(5) . . ?
C69 C70 C71' 116.4(7) . . ?
C69 C70 C71 111.7(6) . . ?
C71' C70 C71 22.0(6) . . ?
C72 C71 C70 112.4(11) . . ?
C70 C71' C72' 113.4(9) . . ?
C43 O3 C73 121.7(4) . . ?
C43 O3 Na2 113.3(3) . 3_859 ?
C73 O3 Na2 117.1(3) . 3_859 ?
O3 C73 C74' 129.0(6) . . ?
O3 C73 C74 108.2(5) . . ?
C74' C73 C74 30.5(6) . . ?
C75 C74 C73 112.2(6) . . ?
C74 C75 C76 114.6(11) . . ?
C73 C74' C75' 109.7(7) . . ?
C74' C75' C76' 112.5(8) . . ?
C46 O4 C77 117.2(5) . . ?
O4 C77 C78 111.5(5) . . ?
O4 C77 C78' 100.1(6) . . ?
C78 C77 C78' 11.9(6) . . ?
C77 C78 C79 111.2(6) . . ?
C78 C79 C80 113.9(10) . . ?
C79' C78' C77 111.3(7) . . ?
C78' C79' C80' 113.6(10) . . ?
C51 O5 C81 117.1(5) . . ?
O5 C81 C82 106.2(5) . . ?
C81 C82 C83 114.7(6) . . ?
C82 C83 C84 114.8(10) . . ?
C82 C83 C84' 115.9(8) . . ?
C84 C83 C84' 3.6(11) . . ?
C54 O6 C85 117.7(5) . . ?
O6 C85 C86' 127.9(8) . . ?
O6 C85 C86 124.3(8) . . ?
C86' C85 C86 9.7(7) . . ?
C87 C86 C85 111.9(9) . . ?
C88 C87 C86 116.9(13) . . ?
C85 C86' C87' 113.7(9) . . ?
C88' C87' C86' 112.4(12) . . ?
C59 O7 C89 119.4(5) . . ?
C90' C89 O7 115.4(7) . . ?
C90' C89 C90 21.2(7) . . ?
O7 C89 C90 107.5(6) . . ?
C91 C90 C89 110.0(6) . . ?
C92 C91 C90 117.1(8) . . ?
C89 C90' C91' 123.7(10) . . ?
C90' C91' C92' 113.7(12) . . ?
C62 O8 C93 114.0(4) . . ?
C62 O8 Na2 106.0(3) . . ?
C93 O8 Na2 117.5(4) . . ?
C94' C93 O8 105.0(12) . . ?
C94' C93 C94 45.8(8) . . ?
O8 C93 C94 119.6(8) . . ?
C95 C94 C93 124.5(9) . . ?
C94 C95 C96 119.5(10) . . ?
C93 C94' C95' 121.6(14) . . ?
C94' C95' C96' 110.5(10) . . ?

loop_
_geom_bond_atom_site_label_1
_geom_bond_atom_site_label_2
_geom_bond_distance
_geom_bond_site_symmetry_2
_geom_bond_publ_flag
Sm1 N1 2.448(4) . ?
Sm1 N11 2.462(4) . ?
Sm1 N15 2.463(4) . ?
Sm1 N3 2.468(4) . ?
Sm1 N7 2.472(4) . ?
Sm1 N5 2.473(4) . ?
Sm1 N13 2.479(4) . ?
Sm1 N9 2.487(3) . ?
Na2 O8 2.344(4) . ?
Na2 O3 2.376(4) 3_859 ?
Na2 O2 2.377(4) 3_859 ?
Na2 O1 2.393(4) . ?
Na2 N10 2.449(4) 3_859 ?
Na2 N16 2.476(4) . ?
Na2 C62 3.027(6) . ?
Na2 C38 3.115(5) 3_859 ?
N1 C1 1.355(6) . ?
N1 C8 1.389(6) . ?
N2 C9 1.304(7) . ?
N2 C8 1.330(6) . ?
N3 C9 1.357(7) . ?
N3 C16 1.381(7) . ?
N4 C16 1.292(8) . ?
N4 C17 1.322(7) . ?
N5 C17 1.348(6) . ?
N5 C24 1.369(7) . ?
N6 C24 1.322(7) . ?
N6 C25 1.322(7) . ?
N7 C32 1.356(6) . ?
N7 C25 1.373(7) . ?
N8 C1 1.324(6) . ?
N8 C32 1.342(7) . ?
N9 C33 1.356(6) . ?
N9 C40 1.357(6) . ?
N10 C40 1.326(6) . ?
N10 C41 1.357(5) . ?
N10 Na2 2.449(4) 3_859 ?
N11 C48 1.346(6) . ?
N11 C41 1.348(6) . ?
N12 C49 1.334(7) . ?
N12 C48 1.338(6) . ?
N13 C56 1.354(7) . ?
N13 C49 1.390(7) . ?
N14 C57 1.322(6) . ?
N14 C56 1.333(7) . ?
N15 C64 1.354(6) . ?
N15 C57 1.357(7) . ?
N16 C64 1.331(6) . ?
N16 C33 1.340(6) . ?
C1 C2 1.484(8) . ?
C2 C7 1.373(7) . ?
C2 C3 1.381(8) . ?
C3 C4 1.396(8) . ?
C4 C5 1.388(9) . ?
C5 C6 1.367(9) . ?
C6 C7 1.395(8) . ?
C7 C8 1.451(8) . ?
C9 C10 1.492(7) . ?
C10 C15 1.376(10) . ?
C10 C11 1.398(9) . ?
C11 C12 1.428(9) . ?
C12 C13 1.351(13) . ?
C13 C14 1.359(12) . ?
C14 C15 1.389(9) . ?
C15 C16 1.485(8) . ?
C17 C18 1.449(8) . ?
C18 C23 1.387(8) . ?
C18 C19 1.391(8) . ?
C19 C20 1.420(10) . ?
C20 C21 1.398(10) . ?
C21 C22 1.365(9) . ?
C22 C23 1.382(9) . ?
C23 C24 1.449(8) . ?
C25 C26 1.440(7) . ?
C26 C31 1.391(8) . ?
C26 C27 1.411(8) . ?
C27 C28 1.359(9) . ?
C28 C29 1.367(11) . ?
C29 C30 1.351(10) . ?
C30 C31 1.390(8) . ?
C31 C32 1.442(7) . ?
C33 C34 1.460(6) . ?
C34 C39 1.394(7) . ?
C34 C35 1.399(6) . ?
C35 O1 1.373(6) . ?
C35 C36 1.390(7) . ?
C36 C37 1.375(7) . ?
C37 C38 1.394(6) . ?
C38 O2 1.381(6) . ?
C38 C39 1.382(7) . ?
C38 Na2 3.115(5) 3_859 ?
C39 C40 1.465(6) . ?
C41 C42 1.453(7) . ?
C42 C47 1.387(6) . ?
C42 C43 1.394(7) . ?
C43 O3 1.358(6) . ?
C43 C44 1.398(7) . ?
C44 C45 1.398(8) . ?
C45 C46 1.376(8) . ?
C46 O4 1.342(6) . ?
C46 C47 1.416(7) . ?
C47 C48 1.449(7) . ?
C49 C50 1.453(8) . ?
C50 C55 1.372(8) . ?
C50 C51 1.400(8) . ?
C51 O5 1.364(8) . ?
C51 C52 1.401(9) . ?
C52 C53 1.413(10) . ?
C53 C54 1.366(9) . ?
C54 O6 1.358(8) . ?
C54 C55 1.408(9) . ?
C55 C56 1.469(8) . ?
C57 C58 1.477(7) . ?
C58 C59 1.380(8) . ?
C58 C63 1.407(7) . ?
C59 O7 1.350(7) . ?
C59 C60 1.398(8) . ?
C60 C61 1.387(9) . ?
C61 C62 1.371(8) . ?
C62 O8 1.376(7) . ?
C62 C63 1.399(7) . ?
C63 C64 1.459(7) . ?
O1 C65 1.426(6) . ?
C65 C66 1.501(8) . ?
C66 C67 1.537(7) . ?
C66 C67' 1.541(7) . ?
C67 C68 1.533(9) . ?
C67' C68' 1.534(9) . ?
O2 C69 1.466(7) . ?
O2 Na2 2.377(4) 3_859 ?
C69 C70 1.503(6) . ?
C70 C71' 1.509(8) . ?
C70 C71 1.540(8) . ?
C71 C72 1.529(10) . ?
C71' C72' 1.527(9) . ?
O3 C73 1.411(7) . ?
O3 Na2 2.376(4) 3_859 ?
C73 C74' 1.509(8) . ?
C73 C74 1.545(7) . ?
C74 C75 1.525(8) . ?
C75 C76 1.534(9) . ?
C74' C75' 1.531(8) . ?
C75' C76' 1.530(8) . ?
O4 C77 1.456(7) . ?
C77 C78 1.515(6) . ?
C77 C78' 1.529(8) . ?
C78 C79 1.525(9) . ?
C79 C80 1.531(9) . ?
C78' C79' 1.524(9) . ?
C79' C80' 1.533(9) . ?
O5 C81 1.438(7) . ?
C81 C82 1.486(10) . ?
C82 C83 1.511(10) . ?
C83 C84 1.537(9) . ?
C83 C84' 1.541(8) . ?
O6 C85 1.365(8) . ?
C85 C86' 1.527(9) . ?
C85 C86 1.532(9) . ?
C86 C87 1.528(9) . ?
C87 C88 1.522(10) . ?
C86' C87' 1.533(9) . ?
C87' C88' 1.534(10) . ?
O7 C89 1.397(7) . ?
C89 C90' 1.351(13) . ?
C89 C90 1.545(7) . ?
C90 C91 1.523(8) . ?
C91 C92 1.518(9) . ?
C90' C91' 1.520(9) . ?
C91' C92' 1.525(9) . ?
O8 C93 1.434(9) . ?
C93 C94' 1.406(17) . ?
C93 C94 1.543(13) . ?
C94 C95 1.500(9) . ?
C95 C96 1.561(8) . ?
C94' C95' 1.519(9) . ?
C95' C96' 1.537(9) . ?
C97 O9 1.454(9) . ?
C98 O10 1.438(10) . ?
